data_7119346
loop_
_publ_author_name
'Boteju, Kasuni C.'
'Ellern, Arkady'
'Sadow, Aaron D.'

_publ_section_title
;
 Homoleptic organolanthanide compounds supported by the
 bis(dimethylsilyl)benzyl ligand.
;
_journal_issue 4
_journal_name_full 'Chemical communications (Cambridge, England)'
_journal_page_first 716
_journal_page_last 719
_journal_paper_doi 10.1039/c6cc09304c
_journal_volume 53
_journal_year 2017
_chemical_formula_moiety '(C33 H57 La Si6),0.5(C5 H12)'
_chemical_formula_sum 'C35.5 H63 La Si6'
_chemical_formula_weight 797.31
_space_group_crystal_system trigonal
_space_group_IT_number 147
_space_group_name_Hall '-P 3'
_space_group_name_H-M_alt 'P -3'
_symmetry_space_group_name_Hall '-P 3'
_symmetry_space_group_name_H-M 'P -3'
_atom_sites_solution_hydrogens mixed
_audit_creation_method SHELXL-2014/7
_audit_update_record
;
2016-11-17 deposited with the CCDC.
2016-12-12 downloaded from the CCDC.
;
_cell_angle_alpha 90
_cell_angle_beta 90
_cell_angle_gamma 120
_cell_formula_units_Z 2
_cell_length_a 12.4380(6)
_cell_length_b 12.4380(6)
_cell_length_c 16.1574(11)
_cell_measurement_reflns_used 9998
_cell_measurement_temperature 173(2)
_cell_measurement_theta_max 28.4669
_cell_measurement_theta_min 2.2707
_cell_volume 2164.7(2)
_computing_cell_refinement 'SAINT V7.66A (Bruker AXS, 2013)'
_computing_data_collection 'APEX2 Suite (Bruker AXS, 2013)'
_computing_data_reduction 'SAINT V7.66A (Bruker AXS, 2013)'
_computing_molecular_graphics 'XSHELL (Bruker AXS, 2007)'
_computing_publication_material 'APEX2 Suite (Bruker AXS, 2013)'
_computing_structure_refinement 'SHELXL-2014/7 (Sheldrick, 2014)'
_computing_structure_solution 'SHELXS-2013 (Sheldrick, 2013)'
_diffrn_ambient_temperature 173(2)
_diffrn_measured_fraction_theta_full 1.000
_diffrn_measured_fraction_theta_max 0.995
_diffrn_measurement_device_type 'Bruker APEX-II CCD'
_diffrn_measurement_method ' full spere \w scans'
_diffrn_radiation_type MoK\a
_diffrn_radiation_wavelength 0.71073
_diffrn_reflns_av_R_equivalents 0.0345
_diffrn_reflns_av_unetI/netI 0.0197
_diffrn_reflns_Laue_measured_fraction_full 1.000
_diffrn_reflns_Laue_measured_fraction_max 0.995
_diffrn_reflns_limit_h_max 16
_diffrn_reflns_limit_h_min -16
_diffrn_reflns_limit_k_max 16
_diffrn_reflns_limit_k_min -16
_diffrn_reflns_limit_l_max 21
_diffrn_reflns_limit_l_min -21
_diffrn_reflns_number 23107
_diffrn_reflns_point_group_measured_fraction_full 1.000
_diffrn_reflns_point_group_measured_fraction_max 0.995
_diffrn_reflns_theta_full 25.242
_diffrn_reflns_theta_max 28.634
_diffrn_reflns_theta_min 1.260
_diffrn_source 'X-ray tube'
_exptl_absorpt_coefficient_mu 1.174
_exptl_absorpt_correction_T_max 0.91
_exptl_absorpt_correction_T_min 0.73
_exptl_absorpt_correction_type multi-scan
_exptl_absorpt_process_details 'SADABS (Bruker, 2013)'
_exptl_crystal_colour yellow
_exptl_crystal_density_diffrn 1.223
_exptl_crystal_density_method 'not measured'
_exptl_crystal_description plate
_exptl_crystal_F_000 834
_exptl_crystal_size_max 0.150
_exptl_crystal_size_mid 0.150
_exptl_crystal_size_min 0.080
_refine_diff_density_max 0.838
_refine_diff_density_min -0.610
_refine_diff_density_rms 0.084
_refine_ls_extinction_method none
_refine_ls_goodness_of_fit_ref 1.107
_refine_ls_hydrogen_treatment mixed
_refine_ls_matrix_type full
_refine_ls_number_parameters 145
_refine_ls_number_reflns 3715
_refine_ls_number_restraints 17
_refine_ls_restrained_S_all 1.105
_refine_ls_R_factor_all 0.0352
_refine_ls_R_factor_gt 0.0310
_refine_ls_shift/su_max 0.001
_refine_ls_shift/su_mean 0.000
_refine_ls_structure_factor_coef Fsqd
_refine_ls_weighting_details 'w=1/[\s^2^(Fo^2^)+(0.0542P)^2^+1.4414P] where P=(Fo^2^+2Fc^2^)/3'
_refine_ls_weighting_scheme calc
_refine_ls_wR_factor_gt 0.0842
_refine_ls_wR_factor_ref 0.0941
_reflns_Friedel_coverage 0.000
_reflns_number_gt 3439
_reflns_number_total 3715
_reflns_threshold_expression 'I > 2\s(I)'
_cod_data_source_file c6cc09304c2.cif
_cod_data_source_block 2_LaCSiHMe2Ph
_cod_original_cell_volume 2164.7(3)
_cod_original_formula_sum 'C35.50 H63 La Si6'
_cod_database_code 7119346
_shelx_shelxl_version_number 2014/7
_shelx_space_group_comment
;
The symmetry employed for this shelxl refinement is uniquely defined
by the following loop, which should always be used as a source of
symmetry information in preference to the above space-group names.
They are only intended as comments.
;
_shelx_estimated_absorpt_t_min 0.844
_shelx_estimated_absorpt_t_max 0.912

loop_
_space_group_symop_operation_xyz
'x, y, z'
'-y, x-y, z'
'-x+y, -x, z'
'-x, -y, -z'
'y, -x+y, -z'
'x-y, x, -z'

loop_
_atom_site_label
_atom_site_type_symbol
_atom_site_fract_x
_atom_site_fract_y
_atom_site_fract_z
_atom_site_U_iso_or_equiv
_atom_site_adp_type
_atom_site_occupancy
_atom_site_site_symmetry_order
_atom_site_calc_flag
_atom_site_refinement_flags_posn
_atom_site_refinement_flags_adp
_atom_site_refinement_flags_occupancy
La1 La 0.6667 0.3333 0.74242(2) 0.02634(9) Uani 1 3 d S T P
C1 C 0.6876(2) 0.1306(2) 0.75868(16) 0.0352(5) Uani 1 1 d . . .
C2 C 0.6837(5) 0.1313(6) 0.9522(3) 0.0887(16) Uani 1 1 d . . .
H2A H 0.6052 0.1310 0.9454 0.133 Uiso 1 1 calc R U .
H2B H 0.7313 0.1874 0.9976 0.133 Uiso 1 1 calc R U .
H2C H 0.6664 0.0471 0.9651 0.133 Uiso 1 1 calc R U .
C3 C 0.9148(4) 0.1708(6) 0.8751(3) 0.0938(17) Uani 1 1 d . . .
H3A H 0.8983 0.0883 0.8580 0.141 Uiso 1 1 calc R U .
H3B H 0.9342 0.1820 0.9344 0.141 Uiso 1 1 calc R U .
H3C H 0.9855 0.2344 0.8437 0.141 Uiso 1 1 calc R U .
C4 C 0.4618(5) -0.1048(4) 0.8401(4) 0.0982(19) Uani 1 1 d . . .
H4A H 0.5107 -0.1072 0.8869 0.147 Uiso 1 1 calc R U .
H4B H 0.3967 -0.1894 0.8264 0.147 Uiso 1 1 calc R U .
H4C H 0.4237 -0.0550 0.8551 0.147 Uiso 1 1 calc R U .
C5 C 0.6348(5) -0.1320(4) 0.7247(4) 0.0876(15) Uani 1 1 d . . .
H5A H 0.6894 -0.0973 0.6765 0.131 Uiso 1 1 calc R U .
H5B H 0.5689 -0.2168 0.7122 0.131 Uiso 1 1 calc R U .
H5C H 0.6831 -0.1332 0.7722 0.131 Uiso 1 1 calc R U .
C6 C 0.7544(2) 0.1797(2) 0.67931(17) 0.0336(5) Uani 1 1 d . . .
C7 C 0.6868(3) 0.1735(3) 0.60732(17) 0.0384(5) Uani 1 1 d . . .
H7 H 0.5992 0.1367 0.6109 0.046 Uiso 1 1 calc R U .
C8 C 0.7444(3) 0.2194(3) 0.53132(18) 0.0468(7) Uani 1 1 d . . .
H8 H 0.6957 0.2116 0.4840 0.056 Uiso 1 1 calc R U .
C9 C 0.8718(3) 0.2761(3) 0.5243(2) 0.0528(8) Uani 1 1 d . . .
H9 H 0.9113 0.3061 0.4723 0.063 Uiso 1 1 calc R U .
C10 C 0.9405(3) 0.2885(3) 0.5941(2) 0.0533(8) Uani 1 1 d . . .
H10 H 1.0284 0.3289 0.5901 0.064 Uiso 1 1 calc R U .
C11 C 0.8845(3) 0.2436(3) 0.6701(2) 0.0438(6) Uani 1 1 d . . .
H11 H 0.9350 0.2562 0.7172 0.053 Uiso 1 1 calc R U .
C30 C 0.0000 0.0000 0.6618(12) 0.166(6) Uani 1 3 d DS TU P
C31 C -0.0664(17) -0.010(3) 0.5809(6) 0.164(6) Uani 0.3333 1 d D U P
C32 C 0.0000 0.0000 0.5000 0.169(6) Uani 1 6 d DS TU P
Si1 Si 0.77507(9) 0.18534(8) 0.85476(5) 0.0475(2) Uani 1 1 d . . .
H1S H 0.808(4) 0.308(4) 0.858(2) 0.057 Uiso 1 1 d . U .
Si2 Si 0.56450(8) -0.03434(7) 0.74954(6) 0.0475(2) Uani 1 1 d . . .
H2S H 0.483(3) -0.061(4) 0.679(2) 0.057 Uiso 1 1 d . U .

loop_
_atom_site_aniso_label
_atom_site_aniso_U_11
_atom_site_aniso_U_22
_atom_site_aniso_U_33
_atom_site_aniso_U_23
_atom_site_aniso_U_13
_atom_site_aniso_U_12
La1 0.02730(10) 0.02730(10) 0.02442(12) 0.000 0.000 0.01365(5)
C1 0.0363(12) 0.0315(12) 0.0395(13) 0.0063(10) 0.0056(10) 0.0183(10)
C2 0.097(3) 0.140(5) 0.044(2) 0.028(2) 0.007(2) 0.071(4)
C3 0.068(3) 0.148(5) 0.072(3) 0.006(3) -0.018(2) 0.059(3)
C4 0.099(4) 0.051(2) 0.124(4) 0.019(2) 0.069(3) 0.022(2)
C5 0.097(3) 0.050(2) 0.123(4) 0.005(2) 0.033(3) 0.042(2)
C6 0.0349(12) 0.0296(11) 0.0404(13) 0.0008(9) 0.0054(10) 0.0193(10)
C7 0.0373(13) 0.0381(13) 0.0394(13) -0.0054(10) 0.0024(10) 0.0184(11)
C8 0.0587(18) 0.0493(16) 0.0340(13) -0.0071(12) 0.0042(12) 0.0283(14)
C9 0.0614(19) 0.0531(18) 0.0466(16) 0.0041(13) 0.0235(15) 0.0306(16)
C10 0.0400(15) 0.0574(18) 0.064(2) 0.0105(15) 0.0211(14) 0.0253(14)
C11 0.0351(13) 0.0462(15) 0.0527(16) 0.0066(12) 0.0063(12) 0.0223(12)
C30 0.106(5) 0.106(5) 0.29(2) 0.000 0.000 0.053(2)
C31 0.107(6) 0.105(5) 0.29(2) -0.001(3) 0.001(3) 0.057(4)
C32 0.111(6) 0.111(6) 0.29(2) 0.000 0.000 0.055(3)
Si1 0.0578(5) 0.0458(4) 0.0386(4) 0.0085(3) -0.0015(4) 0.0256(4)
Si2 0.0421(4) 0.0320(4) 0.0666(5) 0.0104(3) 0.0070(4) 0.0172(3)

loop_
_atom_type_symbol
_atom_type_description
_atom_type_scat_dispersion_real
_atom_type_scat_dispersion_imag
_atom_type_scat_source
C C 0.0033 0.0016 'International Tables Vol C Tables 4.2.6.8 and 6.1.1.4'
H H 0.0000 0.0000 'International Tables Vol C Tables 4.2.6.8 and 6.1.1.4'
Si Si 0.0817 0.0704 'International Tables Vol C Tables 4.2.6.8 and 6.1.1.4'
La La -0.2871 2.4523 'International Tables Vol C Tables 4.2.6.8 and 6.1.1.4'

loop_
_geom_angle_atom_site_label_1
_geom_angle_atom_site_label_2
_geom_angle_atom_site_label_3
_geom_angle
_geom_angle_site_symmetry_1
_geom_angle_site_symmetry_3
C1 La1 C1 119.047(19) 2_655 3_665
C1 La1 C1 119.05(2) 2_655 .
C1 La1 C1 119.05(2) 3_665 .
C1 La1 C6 31.17(7) 2_655 2_655
C1 La1 C6 104.89(8) 3_665 2_655
C1 La1 C6 134.84(8) . 2_655
C1 La1 C6 134.84(8) 2_655 3_665
C1 La1 C6 31.17(7) 3_665 3_665
C1 La1 C6 104.89(8) . 3_665
C6 La1 C6 107.71(6) 2_655 3_665
C1 La1 C7 51.42(8) 2_655 2_655
C1 La1 C7 114.01(8) 3_665 2_655
C1 La1 C7 115.33(8) . 2_655
C6 La1 C7 27.56(8) 2_655 2_655
C6 La1 C7 101.68(8) 3_665 2_655
C1 La1 C7 115.33(8) 2_655 3_665
C1 La1 C7 51.42(8) 3_665 3_665
C1 La1 C7 114.01(8) . 3_665
C6 La1 C7 84.68(8) 2_655 3_665
C6 La1 C7 27.56(8) 3_665 3_665
C7 La1 C7 74.31(9) 2_655 3_665
C1 La1 Si1 33.28(6) 2_655 2_655
C1 La1 Si1 95.17(6) 3_665 2_655
C1 La1 Si1 125.77(6) . 2_655
C6 La1 Si1 54.51(6) 2_655 2_655
C6 La1 Si1 122.79(5) 3_665 2_655
C7 La1 Si1 80.85(6) 2_655 2_655
C7 La1 Si1 120.22(6) 3_665 2_655
C1 La1 Si1 125.77(6) 2_655 3_665
C1 La1 Si1 33.28(6) 3_665 3_665
C1 La1 Si1 95.17(6) . 3_665
C6 La1 Si1 129.24(6) 2_655 3_665
C6 La1 Si1 54.51(6) 3_665 3_665
C7 La1 Si1 146.43(6) 2_655 3_665
C7 La1 Si1 80.85(6) 3_665 3_665
Si1 La1 Si1 92.87(2) 2_655 3_665
C1 La1 H1S 73.9(8) 2_655 .
C1 La1 H1S 129.1(8) 3_665 .
C1 La1 H1S 56.1(8) . .
C6 La1 H1S 104.0(8) 2_655 .
C6 La1 H1S 146.8(8) 3_665 .
C7 La1 H1S 111.0(8) 2_655 .
C7 La1 H1S 169.9(8) 3_665 .
Si1 La1 H1S 69.7(8) 2_655 .
Si1 La1 H1S 97.2(8) 3_665 .
C6 C1 Si1 118.42(19) . .
C6 C1 Si2 111.69(19) . .
Si1 C1 Si2 119.35(14) . .
C6 C1 La1 79.95(14) . .
Si1 C1 La1 93.04(11) . .
Si2 C1 La1 128.33(13) . .
Si1 C2 H2A 109.5 . .
Si1 C2 H2B 109.5 . .
H2A C2 H2B 109.5 . .
Si1 C2 H2C 109.5 . .
H2A C2 H2C 109.5 . .
H2B C2 H2C 109.5 . .
Si1 C3 H3A 109.5 . .
Si1 C3 H3B 109.5 . .
H3A C3 H3B 109.5 . .
Si1 C3 H3C 109.5 . .
H3A C3 H3C 109.5 . .
H3B C3 H3C 109.5 . .
Si2 C4 H4A 109.5 . .
Si2 C4 H4B 109.5 . .
H4A C4 H4B 109.5 . .
Si2 C4 H4C 109.5 . .
H4A C4 H4C 109.5 . .
H4B C4 H4C 109.5 . .
Si2 C5 H5A 109.5 . .
Si2 C5 H5B 109.5 . .
H5A C5 H5B 109.5 . .
Si2 C5 H5C 109.5 . .
H5A C5 H5C 109.5 . .
H5B C5 H5C 109.5 . .
C11 C6 C7 115.3(3) . .
C11 C6 C1 125.0(3) . .
C7 C6 C1 119.5(2) . .
C8 C7 C6 122.2(3) . .
C8 C7 H7 118.9 . .
C6 C7 H7 118.9 . .
C9 C8 C7 120.4(3) . .
C9 C8 H8 119.8 . .
C7 C8 H8 119.8 . .
C10 C9 C8 118.7(3) . .
C10 C9 H9 120.7 . .
C8 C9 H9 120.7 . .
C9 C10 C11 121.5(3) . .
C9 C10 H10 119.3 . .
C11 C10 H10 119.3 . .
C10 C11 C6 121.8(3) . .
C10 C11 H11 119.1 . .
C6 C11 H11 119.1 . .
C31 C30 C31 52.3(12) 3 2
C31 C30 C31 52.3(12) 3 .
C31 C30 C31 52.3(12) 2 .
C31 C31 C31 59.998(3) 3 2
C31 C31 C32 63.8(6) 3 .
C31 C31 C32 63.8(6) 2 .
C31 C31 C30 63.8(6) 3 .
C31 C31 C30 63.8(6) 2 .
C32 C31 C30 118.8(15) . .
C31 C32 C31 180.0 . 4_556
C31 C32 C31 127.7(12) . 6_556
C31 C32 C31 52.3(12) 4_556 6_556
C31 C32 C31 52.3(12) . 3
C31 C32 C31 127.7(12) 4_556 3
C31 C32 C31 180.0 6_556 3
C31 C32 C31 52.3(12) . 2
C31 C32 C31 127.7(12) 4_556 2
C31 C32 C31 127.7(12) 6_556 2
C31 C32 C31 52.3(12) 3 2
C31 C32 C31 127.7(12) . 5_556
C31 C32 C31 52.3(12) 4_556 5_556
C31 C32 C31 52.3(12) 6_556 5_556
C31 C32 C31 127.7(12) 3 5_556
C31 C32 C31 180.0 2 5_556
C1 Si1 C2 116.3(2) . .
C1 Si1 C3 121.7(2) . .
C2 Si1 C3 104.3(2) . .
C1 Si1 H1S 103.7(16) . .
C2 Si1 H1S 99.2(16) . .
C3 Si1 H1S 109.2(16) . .
C4 Si2 C1 116.98(19) . .
C4 Si2 C5 107.5(2) . .
C1 Si2 C5 110.00(18) . .
C4 Si2 H2S 106.1(15) . .
C1 Si2 H2S 114.2(16) . .
C5 Si2 H2S 100.7(15) . .

loop_
_geom_bond_atom_site_label_1
_geom_bond_atom_site_label_2
_geom_bond_distance
_geom_bond_site_symmetry_2
La1 C1 2.674(3) 2_655
La1 C1 2.674(2) 3_665
La1 C1 2.674(2) .
La1 C6 2.822(2) 2_655
La1 C6 2.822(2) 3_665
La1 C7 3.046(3) 2_655
La1 C7 3.046(3) 3_665
La1 Si1 3.3141(9) 2_655
La1 Si1 3.3141(9) 3_665
La1 H1S 2.69(4) .
C1 C6 1.483(4) .
C1 Si1 1.821(3) .
C1 Si2 1.853(3) .
C2 Si1 1.860(4) .
C2 H2A 0.9800 .
C2 H2B 0.9800 .
C2 H2C 0.9800 .
C3 Si1 1.865(5) .
C3 H3A 0.9800 .
C3 H3B 0.9800 .
C3 H3C 0.9800 .
C4 Si2 1.850(4) .
C4 H4A 0.9800 .
C4 H4B 0.9800 .
C4 H4C 0.9800 .
C5 Si2 1.861(4) .
C5 H5A 0.9800 .
C5 H5B 0.9800 .
C5 H5C 0.9800 .
C6 C11 1.409(4) .
C6 C7 1.415(4) .
C7 C8 1.392(4) .
C7 H7 0.9500 .
C8 C9 1.379(5) .
C8 H8 0.9500 .
C9 C10 1.377(5) .
C9 H9 0.9500 .
C10 C11 1.383(4) .
C10 H10 0.9500 .
C11 H11 0.9500 .
C30 C31 1.519(2) 3
C30 C31 1.519(2) 2
C30 C31 1.519(2) .
C31 C31 1.34(3) 3
C31 C31 1.34(3) 2
C31 C32 1.519(2) .
C32 C31 1.519(2) 4_556
C32 C31 1.519(2) 6_556
C32 C31 1.519(2) 3
C32 C31 1.519(2) 2
C32 C31 1.519(2) 5_556
Si1 H1S 1.37(4) .
Si2 H2S 1.45(4) .
